data_2243823
loop_
_publ_author_name
'Zhao, Meng'
'Zhang, Gang'
'Zhang, Jingmiao'
'Huang, Shan'
'Liu, Xiuxia'
'Li, Fei'

_publ_section_title
;
 Crystal structure of 4-(anthracen-9-yl)pyridine
;
_journal_coeditor_code DX2036
_journal_issue 6
_journal_name_full 'Acta Crystallographica Section E'
_journal_page_first 605
_journal_page_last 608
_journal_paper_doi 10.1107/S2056989021004710
_journal_volume 77
_journal_year 2021
_chemical_formula_iupac 'C19 H13 N'
_chemical_formula_moiety 'C19 H13 N'
_chemical_formula_sum 'C19 H13 N'
_chemical_formula_weight 255.30
_chemical_name_systematic
;
4-(Anthracen-9-yl)pyridine
;
_space_group_crystal_system monoclinic
_space_group_IT_number 15
_space_group_name_Hall '-C 2yc'
_space_group_name_H-M_alt 'C 1 2/c 1'
_atom_sites_solution_hydrogens geom
_audit_creation_method
;
Olex2 1.2-beta
(compiled 2018.05.29 svn.r3508 for OlexSys, GUI svn.r5506)
;
_cell_angle_alpha 90
_cell_angle_beta 102.476(3)
_cell_angle_gamma 90
_cell_formula_units_Z 4
_cell_length_a 6.0777(4)
_cell_length_b 20.9211(16)
_cell_length_c 10.2574(7)
_cell_measurement_reflns_used 2979
_cell_measurement_temperature 296(2)
_cell_measurement_theta_max 25.310
_cell_measurement_theta_min 3.723
_cell_volume 1273.45(16)
_computing_cell_refinement
;
SAINT (Bruker, 2015)
;
_computing_data_collection
;
APEX3 (Bruker, 2018)
;
_computing_data_reduction
;
SAINT (Bruker, 2015)
;
_computing_molecular_graphics
;
<i>OLEX2</i> (Dolomanov <i>et al.</i>,  2009)
;
_computing_publication_material
;
<i>OLEX2</i> (Dolomanov <i>et al.</i>,  2009)
;
_computing_structure_refinement
;
SHELXL (Sheldrick, 2015b)
;
_computing_structure_solution
;
SHELXT (Sheldrick, 2015a)
;
_diffrn_ambient_temperature 296.15
_diffrn_measured_fraction_theta_full 0.975
_diffrn_measured_fraction_theta_max 0.974
_diffrn_measurement_device_type 'Bruker APEXII CCD'
_diffrn_measurement_method '\f and \w scans'
_diffrn_radiation_type MoK\a
_diffrn_radiation_wavelength 0.71073
_diffrn_reflns_av_R_equivalents 0.0290
_diffrn_reflns_av_unetI/netI 0.0243
_diffrn_reflns_limit_h_max 6
_diffrn_reflns_limit_h_min -7
_diffrn_reflns_limit_k_max 24
_diffrn_reflns_limit_k_min -22
_diffrn_reflns_limit_l_max 12
_diffrn_reflns_limit_l_min -12
_diffrn_reflns_number 4703
_diffrn_reflns_theta_full 25.242
_diffrn_reflns_theta_max 25.336
_diffrn_reflns_theta_min 3.723
_diffrn_standards_number 0
_exptl_absorpt_coefficient_mu 0.077
_exptl_absorpt_correction_T_max 0.7452
_exptl_absorpt_correction_T_min 0.6988
_exptl_absorpt_correction_type multi-scan
_exptl_absorpt_process_details
;
(SADABS; Krause <i>et al.</i>,  2015)
;
_exptl_crystal_colour 'light yellow'
_exptl_crystal_density_diffrn 1.332
_exptl_crystal_description bulk
_exptl_crystal_F_000 536
_exptl_crystal_size_max 0.18
_exptl_crystal_size_mid 0.15
_exptl_crystal_size_min 0.13
_refine_diff_density_max 0.152
_refine_diff_density_min -0.139
_refine_ls_extinction_coef 0.154(17)
_refine_ls_extinction_expression Fc^*^=kFc[1+0.001xFc^2^\l^3^/sin(2\q)]^-1/4^
_refine_ls_extinction_method none
_refine_ls_goodness_of_fit_ref 1.109
_refine_ls_hydrogen_treatment constr
_refine_ls_matrix_type full
_refine_ls_number_parameters 94
_refine_ls_number_reflns 1144
_refine_ls_number_restraints 0
_refine_ls_restrained_S_all 1.109
_refine_ls_R_factor_all 0.0394
_refine_ls_R_factor_gt 0.0360
_refine_ls_shift/su_max 0.000
_refine_ls_shift/su_mean 0.000
_refine_ls_structure_factor_coef Fsqd
_refine_ls_weighting_details 'w=1/[\s^2^(Fo^2^)+(0.0556P)^2^+0.3319P] where P=(Fo^2^+2Fc^2^)/3'
_refine_ls_weighting_scheme calc
_refine_ls_wR_factor_gt 0.1010
_refine_ls_wR_factor_ref 0.1047
_reflns_number_gt 1022
_reflns_number_total 1144
_reflns_threshold_expression 'I > 2\s(I)'
_cod_data_source_file dx2036sup1.cif
_cod_data_source_block I
_cod_database_code 2243823
_shelx_space_group_comment
;
The symmetry employed for this shelxl refinement is uniquely defined
by the following loop, which should always be used as a source of
symmetry information in preference to the above space-group names.
They are only intended as comments.
;
_shelx_estimated_absorpt_t_min 0.699
_shelx_estimated_absorpt_t_max 0.745

loop_
_space_group_symop_operation_xyz
'x, y, z'
'-x, y, -z+1/2'
'x+1/2, y+1/2, z'
'-x+1/2, y+1/2, -z+1/2'
'-x, -y, -z'
'x, -y, z-1/2'
'-x+1/2, -y+1/2, -z'
'x+1/2, -y+1/2, z-1/2'

loop_
_atom_site_type_symbol
_atom_site_label
_atom_site_fract_x
_atom_site_fract_y
_atom_site_fract_z
_atom_site_U_iso_or_equiv
_atom_site_adp_type
_atom_site_calc_flag
_atom_site_occupancy
_atom_site_disorder_assembly
_atom_site_disorder_group
N N1 0.000000 0.36240(5) 0.250000 0.0360(4) Uani d 1 . .
C C1 0.12815(18) 0.39626(5) 0.18480(11) 0.0359(3) Uani d 1 . .
H H1 0.219495 0.374032 0.138423 0.043 Uiso calc 1 . .
C C2 0.13369(17) 0.46237(5) 0.18183(10) 0.0324(3) Uani d 1 . .
H H2 0.226472 0.483317 0.134422 0.039 Uiso calc 1 . .
C C3 0.000000 0.49724(7) 0.250000 0.0266(4) Uani d 1 . .
C C4 0.000000 0.56870(6) 0.250000 0.0267(4) Uani d 1 . .
C C5 0.18833(15) 0.60220(5) 0.32231(9) 0.0279(3) Uani d 1 . .
C C6 0.38307(17) 0.57083(5) 0.39762(10) 0.0308(3) Uani d 1 . .
H H6 0.387809 0.526405 0.399226 0.037 Uiso calc 1 . .
C C7 0.56176(18) 0.60434(5) 0.46706(11) 0.0357(3) Uani d 1 . .
H H7 0.686262 0.582594 0.515636 0.043 Uiso calc 1 . .
C C8 0.56061(19) 0.67201(5) 0.46633(12) 0.0405(3) Uani d 1 . .
H H8 0.683709 0.694491 0.514440 0.049 Uiso calc 1 . .
C C9 0.38025(19) 0.70397(5) 0.39555(11) 0.0407(4) Uani d 1 . .
H H9 0.381857 0.748415 0.394805 0.049 Uiso calc 1 . .
C C10 0.18747(17) 0.67085(5) 0.32198(10) 0.0325(3) Uani d 1 . .
C C11 0.000000 0.70319(7) 0.250000 0.0371(4) Uani d 1 . .
H H11 0.000002 0.747643 0.250003 0.045 Uiso calc 1 . .

loop_
_atom_site_aniso_label
_atom_site_aniso_U_11
_atom_site_aniso_U_22
_atom_site_aniso_U_33
_atom_site_aniso_U_12
_atom_site_aniso_U_13
_atom_site_aniso_U_23
N1 0.0410(8) 0.0233(7) 0.0417(7) 0.000 0.0045(6) 0.000
C1 0.0393(6) 0.0281(6) 0.0414(6) 0.0039(4) 0.0110(5) -0.0046(4)
C2 0.0351(6) 0.0280(6) 0.0363(6) -0.0016(4) 0.0123(4) -0.0006(4)
C3 0.0274(7) 0.0243(7) 0.0269(7) 0.000 0.0026(5) 0.000
C4 0.0323(8) 0.0235(8) 0.0262(7) 0.000 0.0108(5) 0.000
C5 0.0328(6) 0.0261(6) 0.0268(6) -0.0010(4) 0.0110(4) -0.0001(3)
C6 0.0351(6) 0.0260(6) 0.0320(6) -0.0004(4) 0.0085(4) 0.0000(4)
C7 0.0333(6) 0.0362(7) 0.0364(6) -0.0006(4) 0.0050(4) 0.0003(4)
C8 0.0391(7) 0.0359(7) 0.0443(7) -0.0109(5) 0.0039(5) -0.0035(5)
C9 0.0479(7) 0.0250(6) 0.0473(7) -0.0073(4) 0.0062(6) -0.0017(4)
C10 0.0393(7) 0.0255(6) 0.0333(6) -0.0029(4) 0.0091(5) -0.0004(4)
C11 0.0467(9) 0.0209(7) 0.0427(9) 0.000 0.0075(7) 0.000

loop_
_atom_type_symbol
_atom_type_description
_atom_type_scat_dispersion_real
_atom_type_scat_dispersion_imag
_atom_type_scat_source
C C 0.0033 0.0016 'International Tables Vol C Tables 4.2.6.8 and 6.1.1.4'
H H 0.0000 0.0000 'International Tables Vol C Tables 4.2.6.8 and 6.1.1.4'
N N 0.0061 0.0033 'International Tables Vol C Tables 4.2.6.8 and 6.1.1.4'

loop_
_geom_angle_atom_site_label_1
_geom_angle_atom_site_label_2
_geom_angle_atom_site_label_3
_geom_angle_site_symmetry_1
_geom_angle_site_symmetry_3
_geom_angle
_geom_angle_publ_flag
C1 N1 C1 . 2 115.86(12) ?
N1 C1 H1 . . 117.9 ?
N1 C1 C2 . . 124.14(10) ?
C2 C1 H1 . . 117.9 ?
C1 C2 H2 . . 120.2 ?
C1 C2 C3 . . 119.63(10) ?
C3 C2 H2 . . 120.2 ?
C2 C3 C2 2 . 116.60(13) ?
C2 C3 C4 . . 121.70(6) ?
C2 C3 C4 2 . 121.70(6) ?
C5 C4 C3 2 . 119.84(6) ?
C5 C4 C3 . . 119.83(6) ?
C5 C4 C5 . 2 120.33(13) ?
C4 C5 C6 . . 122.77(10) ?
C4 C5 C10 . . 119.61(9) ?
C6 C5 C10 . . 117.62(9) ?
C5 C6 H6 . . 119.2 ?
C7 C6 C5 . . 121.52(10) ?
C7 C6 H6 . . 119.2 ?
C6 C7 H7 . . 119.6 ?
C6 C7 C8 . . 120.73(10) ?
C8 C7 H7 . . 119.6 ?
C7 C8 H8 . . 120.0 ?
C9 C8 C7 . . 119.95(10) ?
C9 C8 H8 . . 120.0 ?
C8 C9 H9 . . 119.3 ?
C8 C9 C10 . . 121.38(11) ?
C10 C9 H9 . . 119.3 ?
C9 C10 C5 . . 118.80(9) ?
C11 C10 C5 . . 119.30(10) ?
C11 C10 C9 . . 121.90(11) ?
C10 C11 C10 2 . 121.84(14) ?
C10 C11 H11 2 . 119.1 ?
C10 C11 H11 . . 119.1 ?

loop_
_geom_bond_atom_site_label_1
_geom_bond_atom_site_label_2
_geom_bond_site_symmetry_2
_geom_bond_distance
_geom_bond_publ_flag
N1 C1 . 1.3345(12) ?
N1 C1 2 1.3345(12) ?
C1 H1 . 0.9300 ?
C1 C2 . 1.3840(15) ?
C2 H2 . 0.9300 ?
C2 C3 . 1.3881(12) ?
C3 C4 . 1.4951(19) ?
C4 C5 2 1.4088(12) ?
C4 C5 . 1.4088(12) ?
C5 C6 . 1.4259(14) ?
C5 C10 . 1.4362(16) ?
C6 H6 . 0.9300 ?
C6 C7 . 1.3579(15) ?
C7 H7 . 0.9300 ?
C7 C8 . 1.4158(16) ?
C8 H8 . 0.9300 ?
C8 C9 . 1.3534(16) ?
C9 H9 . 0.9300 ?
C9 C10 . 1.4284(15) ?
C10 C11 . 1.3920(13) ?
C11 H11 . 0.9300 ?

loop_
_geom_hbond_atom_site_label_D
_geom_hbond_atom_site_label_H
_geom_hbond_atom_site_label_A
_geom_hbond_site_symmetry_A
_geom_hbond_distance_DH
_geom_hbond_distance_HA
_geom_hbond_distance_DA
_geom_hbond_angle_DHA
C7 H7 Cg 5_666 0.93 2.74 3.5606(12) 148
C7 H7 Cg 6_666 0.93 2.74 3.5606(12) 148
